data_7151857
loop_
_publ_author_name
'Khlebnikov, Alexander F.'
'Novikov, Mikhail S.'
'Golovkina, Maria V.'
'Petrovskii, Petr P.'
'Konev, Alexander S.'
'Yufit, Dmitry S.'
'Stoeckli-Evans, Helen'

_publ_section_title
;
 An efficient approach to azirino and pyrrolo-fused dibenzazepines.
 Conformations of substituted dibenzo[c,f]pyrrolo[1,2-a]azepines.
;
_journal_issue 10
_journal_name_full 'Organic &amp; biomolecular chemistry'
_journal_page_first 3886
_journal_page_last 3895
_journal_paper_doi 10.1039/c1ob05081h
_journal_volume 9
_journal_year 2011
_chemical_absolute_configuration unk
_chemical_formula_moiety 'C25 H19 N3'
_chemical_formula_sum 'C25 H19 N3'
_chemical_formula_weight 361.43
_chemical_melting_point 478.15
_chemical_name_systematic
;
(1RS,2RS,3SR,13bRS)-3-Phenyl-2,3,9,13b-tetrahydro-1H-
dibenzo[c,f]pyrrolo[1,2-a]azepine-1,2-dicarbonitrile
;
_space_group_crystal_system monoclinic
_space_group_IT_number 4
_space_group_name_Hall 'P 2yb'
_space_group_name_H-M_alt 'P 1 21 1'
_symmetry_space_group_name_Hall 'P 2yb'
_symmetry_space_group_name_H-M 'P 1 21 1'
_atom_sites_solution_hydrogens difmap
_atom_sites_solution_primary dual
_atom_sites_solution_secondary difmap
_audit_creation_method SHELXL-97
_cell_angle_alpha 90.00
_cell_angle_beta 99.290(10)
_cell_angle_gamma 90.00
_cell_formula_units_Z 2
_cell_length_a 12.6196(2)
_cell_length_b 5.85170(10)
_cell_length_c 12.6336(2)
_cell_measurement_reflns_used 2594
_cell_measurement_temperature 120.0
_cell_measurement_theta_max 57.631
_cell_measurement_theta_min 3.545
_cell_volume 920.71(4)
_computing_cell_refinement 'Bruker SAINT'
_computing_data_collection 'Bruker APEX2'
_computing_data_reduction 'Bruker SAINT'
_computing_molecular_graphics
;
OLEX2: a complete structure solution, refinement and analysis program. Dolomanov et al., J. Appl. Cryst. (2009). 42, 339-341
;
_computing_publication_material
;
OLEX2: a complete structure solution, refinement and analysis program. Dolomanov et al., J. Appl. Cryst. (2009). 42, 339-341
;
_computing_structure_refinement 'SHELXL-97 (Sheldrick, 1997)'
_computing_structure_solution
;
A short history of SHELX (Sheldrick, 2007)/Bruker
;
_diffrn_ambient_temperature 120.0
_diffrn_measured_fraction_theta_full 0.926
_diffrn_measured_fraction_theta_max 0.926
_diffrn_measurement_device_type 'Bruker APEX-II CCD'
_diffrn_measurement_method '\w scans'
_diffrn_radiation_monochromator 'focusing mirrors'
_diffrn_radiation_source 'Microstar rotating anode'
_diffrn_radiation_type 'Cu K\a'
_diffrn_radiation_wavelength 1.54188
_diffrn_reflns_av_R_equivalents 0.0249
_diffrn_reflns_av_sigmaI/netI 0.0366
_diffrn_reflns_limit_h_max 13
_diffrn_reflns_limit_h_min -13
_diffrn_reflns_limit_k_max 6
_diffrn_reflns_limit_k_min -6
_diffrn_reflns_limit_l_max 11
_diffrn_reflns_limit_l_min -13
_diffrn_reflns_number 3871
_diffrn_reflns_theta_full 55.92
_diffrn_reflns_theta_max 55.92
_diffrn_reflns_theta_min 3.54
_exptl_absorpt_coefficient_mu 0.604
_exptl_absorpt_correction_T_max 1.0
_exptl_absorpt_correction_T_min 0.871
_exptl_absorpt_correction_type multi-scan
_exptl_absorpt_process_details
;
SADABS-2008/1 (Bruker,2008) was used for absorption correction.
R(int) was 0.0499 before and 0.0335 after correction.
The Ratio of minimum to maximum transmission is 0.871.
The \l/2 correction factor is Not present
;
_exptl_crystal_colour colourless
_exptl_crystal_colour_lustre clear
_exptl_crystal_colour_modifier whitish
_exptl_crystal_colour_primary colourless
_exptl_crystal_density_diffrn 1.304
_exptl_crystal_density_method 'not measured'
_exptl_crystal_description needle
_exptl_crystal_F_000 380
_exptl_crystal_size_max 0.18
_exptl_crystal_size_mid 0.02
_exptl_crystal_size_min 0.01
_refine_diff_density_max 0.120
_refine_diff_density_min -0.150
_refine_diff_density_rms 0.035
_refine_ls_abs_structure_details 'Flack H D (1983), Acta Cryst. A39, 876-881'
_refine_ls_abs_structure_Flack -0.1(6)
_refine_ls_extinction_method none
_refine_ls_goodness_of_fit_ref 1.066
_refine_ls_hydrogen_treatment refall
_refine_ls_matrix_type full
_refine_ls_number_parameters 329
_refine_ls_number_reflns 2041
_refine_ls_number_restraints 1
_refine_ls_restrained_S_all 1.066
_refine_ls_R_factor_all 0.0355
_refine_ls_R_factor_gt 0.0331
_refine_ls_shift/su_max 0.000
_refine_ls_shift/su_mean 0.000
_refine_ls_structure_factor_coef Fsqd
_refine_ls_weighting_details
;
calc w=1/[\s^2^(Fo^2^)+(0.0600P)^2^+0.0400P] where P=(Fo^2^+2Fc^2^)/3
;
_refine_ls_weighting_scheme calc
_refine_ls_wR_factor_gt 0.0805
_refine_ls_wR_factor_ref 0.0822
_reflns_number_gt 1946
_reflns_number_total 2041
_reflns_threshold_expression >2sigma(I)
_cod_data_source_file c1ob05081h.txt
_cod_data_source_block 18_DAX18
_cod_depositor_comments
;
The following automatic conversions were performed:

'_chemical_melting_point' value '205 C' was changed to '478.15' - it
was converted from degrees Celsius(C) to Kelvins(K).

Automatic conversion script
Id: cif_fix_values 1569 2011-02-09 13:29:24Z adriana 
;
_cod_original_cell_volume 920.71(3)
_cod_database_code 7151857

loop_
_space_group_symop_id
_space_group_symop_operation_xyz
1 'x, y, z'
2 '-x, y+1/2, -z'

loop_
_atom_site_label
_atom_site_type_symbol
_atom_site_fract_x
_atom_site_fract_y
_atom_site_fract_z
_atom_site_U_iso_or_equiv
_atom_site_adp_type
_atom_site_occupancy
_atom_site_symmetry_multiplicity
_atom_site_calc_flag
_atom_site_refinement_flags
_atom_site_disorder_assembly
_atom_site_disorder_group
N1 N 0.10387(16) 0.0784(4) 0.49534(17) 0.0293(5) Uani 1 1 d . . .
N2 N 0.02791(18) 0.9060(4) 0.72339(17) 0.0313(6) Uani 1 1 d . . .
N4 N 0.27495(14) 0.5760(3) 0.73444(15) 0.0189(5) Uani 1 1 d . . .
C1 C 0.14131(18) 0.4788(4) 0.5853(2) 0.0206(6) Uani 1 1 d . . .
C2 C 0.09507(18) 0.4906(4) 0.69168(19) 0.0200(6) Uani 1 1 d . . .
C3 C 0.19439(18) 0.4366(4) 0.77615(19) 0.0186(5) Uani 1 1 d . . .
C4A C 0.38283(18) 0.5835(4) 0.79101(18) 0.0187(6) Uani 1 1 d . . .
C5 C 0.42750(18) 0.4187(4) 0.86398(18) 0.0199(6) Uani 1 1 d . . .
C6 C 0.53159(18) 0.4422(5) 0.91690(19) 0.0225(6) Uani 1 1 d . . .
C7 C 0.59175(19) 0.6307(4) 0.89843(19) 0.0226(6) Uani 1 1 d . . .
C8 C 0.54707(19) 0.7967(4) 0.8268(2) 0.0208(6) Uani 1 1 d . . .
C8A C 0.44295(19) 0.7759(4) 0.77192(18) 0.0193(6) Uani 1 1 d . . .
C9 C 0.39203(19) 0.9531(4) 0.6941(2) 0.0217(6) Uani 1 1 d . . .
C9A C 0.36882(18) 0.8762(4) 0.57868(19) 0.0200(6) Uani 1 1 d . . .
C10 C 0.40486(19) 1.0124(5) 0.5005(2) 0.0243(6) Uani 1 1 d . . .
C11 C 0.3836(2) 0.9554(5) 0.3928(2) 0.0279(6) Uani 1 1 d . . .
C12 C 0.3284(2) 0.7585(5) 0.3609(2) 0.0271(6) Uani 1 1 d . . .
C13 C 0.29393(19) 0.6190(5) 0.4375(2) 0.0242(6) Uani 1 1 d . . .
C13A C 0.31213(18) 0.6776(4) 0.5459(2) 0.0201(6) Uani 1 1 d . . .
C13B C 0.26547(17) 0.5139(4) 0.61982(18) 0.0180(5) Uani 1 1 d . . .
C14 C 0.11925(18) 0.2566(5) 0.5336(2) 0.0221(6) Uani 1 1 d . . .
C15 C 0.05594(18) 0.7236(5) 0.70915(19) 0.0222(6) Uani 1 1 d . . .
C16 C 0.17860(17) 0.4818(4) 0.89029(19) 0.0194(6) Uani 1 1 d . . .
C17 C 0.12533(18) 0.3140(4) 0.9407(2) 0.0236(6) Uani 1 1 d . . .
C18 C 0.10418(19) 0.3483(4) 1.0438(2) 0.0250(6) Uani 1 1 d . . .
C19 C 0.13667(18) 0.5462(4) 1.0980(2) 0.0259(6) Uani 1 1 d . . .
C20 C 0.18923(18) 0.7145(5) 1.0485(2) 0.0265(6) Uani 1 1 d . . .
C21 C 0.20925(19) 0.6814(4) 0.9448(2) 0.0229(6) Uani 1 1 d . . .
H1 H 0.1118(17) 0.597(4) 0.5354(18) 0.014(6) Uiso 1 1 d . . .
H2 H 0.032(2) 0.384(5) 0.698(2) 0.036(7) Uiso 1 1 d . . .
H3 H 0.2089(18) 0.272(5) 0.7651(17) 0.017(6) Uiso 1 1 d . . .
H5 H 0.3862(18) 0.292(4) 0.8769(18) 0.014(6) Uiso 1 1 d . . .
H6 H 0.5605(16) 0.325(4) 0.9674(19) 0.009(6) Uiso 1 1 d . . .
H7 H 0.6632(18) 0.648(4) 0.9393(17) 0.017(6) Uiso 1 1 d . . .
H8 H 0.5880(18) 0.935(4) 0.8147(17) 0.012(5) Uiso 1 1 d . . .
H9A H 0.3257(18) 1.002(4) 0.7178(18) 0.010(5) Uiso 1 1 d . . .
H9B H 0.4364(18) 1.096(5) 0.6974(17) 0.018(6) Uiso 1 1 d . . .
H10 H 0.4460(19) 1.140(5) 0.5209(19) 0.023(7) Uiso 1 1 d . . .
H11 H 0.409(2) 1.059(5) 0.337(2) 0.037(7) Uiso 1 1 d . . .
H12 H 0.3109(19) 0.711(4) 0.283(2) 0.027(7) Uiso 1 1 d . . .
H13 H 0.260(2) 0.481(5) 0.4143(19) 0.023(7) Uiso 1 1 d . . .
H13A H 0.2987(16) 0.361(4) 0.6145(17) 0.010(6) Uiso 1 1 d . . .
H17 H 0.1034(19) 0.173(5) 0.9007(19) 0.026(7) Uiso 1 1 d . . .
H18 H 0.062(2) 0.227(5) 1.076(2) 0.037(7) Uiso 1 1 d . . .
H19 H 0.124(2) 0.571(5) 1.168(2) 0.030(7) Uiso 1 1 d . . .
H20 H 0.211(2) 0.860(5) 1.085(2) 0.028(7) Uiso 1 1 d . . .
H21 H 0.2431(18) 0.797(4) 0.9133(18) 0.015(6) Uiso 1 1 d . . .

loop_
_atom_site_aniso_label
_atom_site_aniso_U_11
_atom_site_aniso_U_22
_atom_site_aniso_U_33
_atom_site_aniso_U_23
_atom_site_aniso_U_13
_atom_site_aniso_U_12
N1 0.0223(11) 0.0372(15) 0.0287(13) -0.0043(12) 0.0045(10) -0.0009(10)
N2 0.0388(13) 0.0316(14) 0.0249(12) -0.0009(11) 0.0096(10) 0.0053(11)
N4 0.0171(9) 0.0233(11) 0.0172(11) 0.0011(8) 0.0058(9) -0.0026(8)
C1 0.0197(12) 0.0235(14) 0.0179(14) -0.0008(12) 0.0005(11) 0.0008(10)
C2 0.0201(12) 0.0221(14) 0.0191(14) -0.0001(11) 0.0064(12) -0.0003(11)
C3 0.0190(11) 0.0193(14) 0.0187(13) 0.0001(10) 0.0069(10) 0.0006(10)
C4A 0.0200(12) 0.0242(14) 0.0130(12) -0.0021(10) 0.0061(11) 0.0003(11)
C5 0.0233(13) 0.0231(15) 0.0151(13) -0.0005(11) 0.0087(11) 0.0004(11)
C6 0.0254(13) 0.0275(15) 0.0149(13) -0.0014(11) 0.0039(11) 0.0029(11)
C7 0.0188(13) 0.0318(15) 0.0173(14) -0.0072(11) 0.0034(12) 0.0014(11)
C8 0.0223(13) 0.0239(15) 0.0190(14) -0.0043(11) 0.0121(11) -0.0025(11)
C8A 0.0235(12) 0.0220(13) 0.0142(13) -0.0031(10) 0.0083(11) 0.0026(10)
C9 0.0208(12) 0.0212(15) 0.0245(15) -0.0028(11) 0.0075(12) -0.0004(12)
C9A 0.0186(11) 0.0221(14) 0.0194(14) 0.0039(11) 0.0035(11) 0.0057(11)
C10 0.0226(12) 0.0222(15) 0.0282(15) 0.0040(12) 0.0040(12) 0.0011(12)
C11 0.0248(12) 0.0372(17) 0.0235(15) 0.0078(13) 0.0093(12) 0.0010(12)
C12 0.0265(13) 0.0378(17) 0.0178(14) 0.0007(13) 0.0059(12) 0.0039(13)
C13 0.0238(13) 0.0268(16) 0.0228(15) -0.0012(12) 0.0063(12) -0.0014(12)
C13A 0.0187(12) 0.0246(15) 0.0172(13) 0.0023(10) 0.0034(10) 0.0061(11)
C13B 0.0206(11) 0.0189(14) 0.0152(13) -0.0001(10) 0.0048(10) 0.0005(10)
C14 0.0173(12) 0.0315(16) 0.0182(13) -0.0005(13) 0.0053(10) -0.0011(11)
C15 0.0194(12) 0.0317(17) 0.0161(13) 0.0022(11) 0.0050(11) -0.0034(12)
C16 0.0159(11) 0.0213(14) 0.0207(14) 0.0029(10) 0.0022(10) 0.0007(10)
C17 0.0238(13) 0.0247(16) 0.0227(15) 0.0017(11) 0.0044(12) -0.0012(11)
C18 0.0255(13) 0.0309(16) 0.0202(15) 0.0051(11) 0.0085(12) -0.0020(12)
C19 0.0227(12) 0.0368(17) 0.0198(15) -0.0018(12) 0.0083(12) 0.0011(12)
C20 0.0259(14) 0.0308(16) 0.0234(15) -0.0033(12) 0.0054(12) -0.0018(12)
C21 0.0215(13) 0.0265(16) 0.0219(14) 0.0022(11) 0.0072(12) -0.0039(11)

loop_
_atom_type_symbol
_atom_type_description
_atom_type_scat_dispersion_real
_atom_type_scat_dispersion_imag
_atom_type_scat_source
C C 0.0181 0.0091 'International Tables Vol C Tables 4.2.6.8 and 6.1.1.4'
H H 0.0000 0.0000 'International Tables Vol C Tables 4.2.6.8 and 6.1.1.4'
N N 0.0311 0.0180 'International Tables Vol C Tables 4.2.6.8 and 6.1.1.4'

loop_
_geom_angle_atom_site_label_1
_geom_angle_atom_site_label_2
_geom_angle_atom_site_label_3
_geom_angle
_geom_angle_site_symmetry_1
_geom_angle_site_symmetry_3
_geom_angle_publ_flag
N1 C14 C1 178.0(3) . . ?
N2 C15 C2 178.5(3) . . ?
N4 C3 C2 99.82(18) . . ?
N4 C3 C16 116.87(19) . . ?
N4 C3 H3 109.6(13) . . ?
N4 C13B C1 102.92(17) . . ?
N4 C13B C13A 117.91(19) . . ?
N4 C13B H13A 108.6(13) . . ?
C1 C2 H2 116.3(15) . . ?
C1 C13B H13A 106.0(12) . . ?
C2 C1 C13B 104.55(17) . . ?
C2 C1 H1 111.9(14) . . ?
C2 C3 H3 104.4(13) . . ?
C3 N4 C13B 105.31(17) . . ?
C3 C2 C1 102.32(18) . . ?
C3 C2 H2 112.5(15) . . ?
C4A N4 C3 119.74(18) . . ?
C4A N4 C13B 114.59(18) . . ?
C4A C5 H5 119.2(13) . . ?
C4A C8A C9 118.8(2) . . ?
C5 C4A N4 124.1(2) . . ?
C5 C4A C8A 120.0(2) . . ?
C5 C6 H6 118.4(12) . . ?
C6 C5 C4A 120.3(2) . . ?
C6 C5 H5 120.5(13) . . ?
C6 C7 C8 119.6(2) . . ?
C6 C7 H7 119.0(13) . . ?
C7 C6 C5 120.2(2) . . ?
C7 C6 H6 121.4(12) . . ?
C7 C8 C8A 121.2(2) . . ?
C7 C8 H8 120.7(12) . . ?
C8 C7 H7 121.3(14) . . ?
C8 C8A C4A 118.7(2) . . ?
C8 C8A C9 122.5(2) . . ?
C8A C4A N4 115.88(19) . . ?
C8A C8 H8 118.1(12) . . ?
C8A C9 C9A 115.0(2) . . ?
C8A C9 H9A 107.5(13) . . ?
C8A C9 H9B 111.8(12) . . ?
C9A C9 H9A 110.0(13) . . ?
C9A C9 H9B 108.0(13) . . ?
C9A C10 H10 119.7(15) . . ?
C9A C13A C13 119.5(2) . . ?
C9A C13A C13B 125.0(2) . . ?
C10 C9A C9 118.5(2) . . ?
C10 C11 H11 120.4(15) . . ?
C11 C10 C9A 121.5(3) . . ?
C11 C10 H10 118.8(15) . . ?
C11 C12 C13 119.4(2) . . ?
C11 C12 H12 122.5(15) . . ?
C12 C11 C10 120.0(3) . . ?
C12 C11 H11 119.6(15) . . ?
C12 C13 C13A 121.3(3) . . ?
C12 C13 H13 117.9(15) . . ?
C13 C12 H12 118.2(15) . . ?
C13 C13A C13B 115.4(2) . . ?
C13A C9A C9 123.2(2) . . ?
C13A C9A C10 118.3(2) . . ?
C13A C13 H13 120.8(15) . . ?
C13A C13B C1 112.28(19) . . ?
C13A C13B H13A 108.4(13) . . ?
C13B C1 H1 110.5(13) . . ?
C14 C1 C2 110.8(2) . . ?
C14 C1 C13B 110.5(2) . . ?
C14 C1 H1 108.5(13) . . ?
C15 C2 C1 110.61(19) . . ?
C15 C2 C3 109.83(19) . . ?
C15 C2 H2 105.4(15) . . ?
C16 C3 C2 114.03(18) . . ?
C16 C3 H3 111.0(13) . . ?
C16 C17 H17 118.1(15) . . ?
C16 C21 C20 120.7(2) . . ?
C16 C21 H21 121.0(15) . . ?
C17 C16 C3 117.3(2) . . ?
C17 C18 H18 118.4(17) . . ?
C18 C17 C16 120.3(2) . . ?
C18 C17 H17 121.5(15) . . ?
C18 C19 C20 119.9(2) . . ?
C18 C19 H19 121.2(17) . . ?
C19 C18 C17 120.2(2) . . ?
C19 C18 H18 121.3(16) . . ?
C19 C20 H20 121.2(15) . . ?
C20 C19 H19 118.9(17) . . ?
C20 C21 H21 118.3(15) . . ?
C21 C16 C3 123.7(2) . . ?
C21 C16 C17 118.9(2) . . ?
C21 C20 C19 119.9(3) . . ?
C21 C20 H20 118.9(15) . . ?
H9A C9 H9B 104.0(18) . . ?

loop_
_geom_bond_atom_site_label_1
_geom_bond_atom_site_label_2
_geom_bond_distance
_geom_bond_site_symmetry_2
_geom_bond_publ_flag
N1 C14 1.153(3) . ?
N2 C15 1.148(3) . ?
N4 C3 1.466(3) . ?
N4 C4A 1.432(3) . ?
N4 C13B 1.479(3) . ?
C1 C2 1.551(3) . ?
C1 C13B 1.571(3) . ?
C1 C14 1.461(4) . ?
C1 H1 0.97(2) . ?
C2 C3 1.542(3) . ?
C2 C15 1.479(4) . ?
C2 H2 1.03(3) . ?
C3 C16 1.510(3) . ?
C3 H3 1.00(3) . ?
C4A C5 1.389(3) . ?
C4A C8A 1.400(4) . ?
C5 C6 1.381(3) . ?
C5 H5 0.94(3) . ?
C6 C7 1.380(4) . ?
C6 H6 0.97(2) . ?
C7 C8 1.384(4) . ?
C7 H7 0.97(2) . ?
C8 C8A 1.389(3) . ?
C8 H8 0.99(2) . ?
C8A C9 1.501(3) . ?
C9 C9A 1.509(3) . ?
C9 H9A 0.98(2) . ?
C9 H9B 1.00(3) . ?
C9A C10 1.401(3) . ?
C9A C13A 1.392(3) . ?
C10 C11 1.385(4) . ?
C10 H10 0.92(3) . ?
C11 C12 1.372(4) . ?
C11 H11 1.02(3) . ?
C12 C13 1.389(4) . ?
C12 H12 1.02(3) . ?
C13 C13A 1.394(4) . ?
C13 H13 0.94(3) . ?
C13A C13B 1.522(3) . ?
C13B H13A 1.00(2) . ?
C16 C17 1.400(3) . ?
C16 C21 1.379(3) . ?
C17 C18 1.386(4) . ?
C17 H17 0.98(3) . ?
C18 C19 1.374(4) . ?
C18 H18 1.01(3) . ?
C19 C20 1.391(4) . ?
C19 H19 0.93(3) . ?
C20 C21 1.388(4) . ?
C20 H20 0.99(3) . ?
C21 H21 0.92(2) . ?
